data_4346764
loop_
_publ_author_name
'Yempally, Veeranna'
'Fan, Wai Yip'
'Arndtsen, Bruce A.'
'Bengali, Ashfaq A.'

_publ_section_title
;
 Intramolecular C-C Bond Coupling of Nitriles to a Diimine Ligand in Group
 7 Metal Tricarbonyl Complexes.
;
_journal_issue 23
_journal_name_full 'Inorganic chemistry'
_journal_page_first 11441
_journal_page_last 11449
_journal_paper_doi 10.1021/acs.inorgchem.5b02087
_journal_volume 54
_journal_year 2015
_chemical_absolute_configuration unk
_chemical_formula_moiety 'C22 H16 Cl4 Mn N3 O3, F6 P'
_chemical_formula_sum 'C22 H16 Cl4 F6 Mn N3 O3 P'
_chemical_formula_weight 712.09
_space_group_crystal_system monoclinic
_space_group_IT_number 4
_space_group_name_Hall 'P 2yb'
_space_group_name_H-M_alt 'P 1 21 1'
_atom_sites_solution_hydrogens geom
_atom_sites_solution_primary direct
_audit_creation_date 2015-06-18
_audit_creation_method
;
Olex2 1.2
(compiled 2015.01.26 svn.r3150 for OlexSys, GUI svn.r4998)
;
_cell_angle_alpha 90
_cell_angle_beta 100.460(3)
_cell_angle_gamma 90
_cell_formula_units_Z 2
_cell_length_a 8.0245(6)
_cell_length_b 14.7573(11)
_cell_length_c 11.9344(9)
_cell_measurement_reflns_used 9092
_cell_measurement_temperature 105
_cell_measurement_theta_max 60.639
_cell_measurement_theta_min 2.606
_cell_volume 1389.79(18)
_computing_cell_refinement 'SAINT v8.34A (Bruker, 2013)'
_computing_data_collection
;
APEX 2 (2013) Bruker AXS Inc., Madison, WI 53719-1173.
;
_computing_data_reduction 'SAINT v8.34A (Bruker, 2013)'
_computing_molecular_graphics 'Olex2 (Dolomanov et al., 2009)'
_computing_publication_material 'Olex2 (Dolomanov et al., 2009)'
_computing_structure_refinement 'XL (Sheldrick, 2008)'
_computing_structure_solution 'ShelXT (Sheldrick, 2015)'
_diffrn_ambient_temperature 105
_diffrn_detector 'CMOS Area detector'
_diffrn_detector_area_resol_mean 10.24
_diffrn_detector_type 'Bruker Photon 100 CMOS Detector'
_diffrn_measured_fraction_theta_full 0.997
_diffrn_measured_fraction_theta_max 0.987
_diffrn_measurement_device 'k-geometry diffractometer'
_diffrn_measurement_device_type 'Bruker Venture Metaljet'
_diffrn_measurement_method '\w and \f scans'
_diffrn_radiation_collimation 'Focusing mirrors'
_diffrn_radiation_monochromator 'Helios MX Mirror Optics'
_diffrn_radiation_probe x-ray
_diffrn_radiation_type GaK\a
_diffrn_radiation_wavelength 1.34139
_diffrn_reflns_av_R_equivalents 0.0533
_diffrn_reflns_av_unetI/netI 0.0406
_diffrn_reflns_Laue_measured_fraction_full 0.997
_diffrn_reflns_Laue_measured_fraction_max 0.987
_diffrn_reflns_limit_h_max 10
_diffrn_reflns_limit_h_min -10
_diffrn_reflns_limit_k_max 19
_diffrn_reflns_limit_k_min -19
_diffrn_reflns_limit_l_max 15
_diffrn_reflns_limit_l_min -15
_diffrn_reflns_number 36892
_diffrn_reflns_point_group_measured_fraction_full 0.997
_diffrn_reflns_point_group_measured_fraction_max 0.988
_diffrn_reflns_theta_full 53.594
_diffrn_reflns_theta_max 60.745
_diffrn_reflns_theta_min 3.276
_diffrn_source 'Metal Jet'
_diffrn_source_target Ga
_diffrn_source_type 'Gallium Liquid Metal Jet Source'
_exptl_absorpt_coefficient_mu 5.634
_exptl_absorpt_correction_T_max 0.7519
_exptl_absorpt_correction_T_min 0.4160
_exptl_absorpt_correction_type multi-scan
_exptl_absorpt_process_details
;
SADABS-2014/5 (Bruker,2014/5) was used for absorption correction.
wR2(int) was 0.1686 before and 0.1125 after correction.
The Ratio of minimum to maximum transmission is 0.5533.
The \l/2 correction factor is 0.00150.
;
_exptl_crystal_colour Colorless
_exptl_crystal_colour_primary Colorless
_exptl_crystal_density_diffrn 1.702
_exptl_crystal_description PLATE
_exptl_crystal_F_000 710
_exptl_crystal_size_max 0.2
_exptl_crystal_size_mid 0.2
_exptl_crystal_size_min 0.04
_refine_diff_density_max 0.706
_refine_diff_density_min -0.658
_refine_diff_density_rms 0.125
_refine_ls_abs_structure_details
;
 Refined as an inversion twin.
;
_refine_ls_abs_structure_Flack 0.204(10)
_refine_ls_extinction_method none
_refine_ls_goodness_of_fit_ref 1.074
_refine_ls_hydrogen_treatment constr
_refine_ls_matrix_type full
_refine_ls_number_parameters 384
_refine_ls_number_reflns 5933
_refine_ls_number_restraints 82
_refine_ls_restrained_S_all 1.265
_refine_ls_R_factor_all 0.0442
_refine_ls_R_factor_gt 0.0432
_refine_ls_shift/su_max 0.000
_refine_ls_shift/su_mean 0.000
_refine_ls_structure_factor_coef Fsqd
_refine_ls_weighting_details 'w=1/[\s^2^(Fo^2^)+(0.0823P)^2^+0.8235P] where P=(Fo^2^+2Fc^2^)/3'
_refine_ls_weighting_scheme calc
_refine_ls_wR_factor_gt 0.1182
_refine_ls_wR_factor_ref 0.1188
_reflns_Friedel_coverage 0.926
_reflns_Friedel_fraction_full 0.998
_reflns_Friedel_fraction_max 0.989
_reflns_number_gt 5815
_reflns_number_total 5933
_reflns_threshold_expression 'I > 2\s(I)'
_cod_data_source_file ic5b02087_si_008.cif
_cod_data_source_block arst39
_cod_depositor_comments
;
The following automatic conversions were performed:

data item '_diffrn_radiation_probe' value 'X-ray' was changed to
'x-ray' in accordance with the
/home/saulius/struct/COD-crude-data/automatic-downloads/DataCite-retrospective/ACS/depositions/lib/dictionaries/cif_core.dic
dictionary named 'cif_core.dic' version 2.4.2 last updated on
2011-04-26.

Automatic conversion script
Id: cif_fix_values 6909 2019-04-08 15:41:33Z antanas 
;
_cod_original_cell_volume 1389.78(18)
_cod_database_code 4346764
_shelx_space_group_comment
;
The symmetry employed for this shelxl refinement is uniquely defined
by the following loop, which should always be used as a source of
symmetry information in preference to the above space-group names.
They are only intended as comments.
;
_shelx_estimated_absorpt_t_max 0.806
_shelx_estimated_absorpt_t_min 0.399
_olex2_refinement_description
;
1. Others
 Fixed Uiso: H1A(0.035) H1B(0.035) H1C(0.035) H3(0.024) H5A(0.04) H5B(0.04)
 H5C(0.04) H6A(0.048) H6B(0.048) H6C(0.048) H10(0.03) H11(0.034) H12(0.032)
 H16(0.033) H17(0.038) H18(0.038)
 Fixed X: H1A(1.1325) H1B(1.0417) H1C(1.1003) H3(0.8733) H5A(0.7799)
 H5B(0.7807) H5C(0.944) H6A(0.7232) H6B(0.6135) H6C(0.5212) H10(0.8794)
 H11(1.0523) H12(1.1219) H16(0.645) H17(0.3886) H18(0.2589)
 Fixed Y: H1A(0.4141) H1B(0.3242) H1C(0.4011) H3(0.3896) H5A(0.5964)
 H5B(0.491) H5C(0.536) H6A(0.2414) H6B(0.2835) H6C(0.2468) H10(0.3486)
 H11(0.4673) H12(0.5863) H16(0.8642) H17(0.8572) H18(0.7177)
 Fixed Z: H1A(0.3908) H1B(0.4249) H1C(0.5183) H3(0.2395) H5A(0.0934)
 H5B(0.062) H5C(0.1386) H6A(0.2621) H6B(0.1486) H6C(0.2478) H10(0.8216)
 H11(0.9067) H12(0.7959) H16(0.2004) H17(0.0738) H18(0.0234)
;
_shelx_shelxl_version_number 2014/7
_olex2_submission_special_instructions 'No special instructions were received'

loop_
_space_group_symop_operation_xyz
'x, y, z'
'-x, y+1/2, -z'

loop_
_atom_site_label
_atom_site_type_symbol
_atom_site_fract_x
_atom_site_fract_y
_atom_site_fract_z
_atom_site_U_iso_or_equiv
_atom_site_adp_type
_atom_site_occupancy
_atom_site_site_symmetry_order
_atom_site_calc_flag
_atom_site_refinement_flags_posn
_atom_site_refinement_flags_occupancy
_atom_site_disorder_assembly
_atom_site_disorder_group
Mn1 Mn 0.56246(7) 0.52640(5) 0.41565(5) 0.01804(16) Uani 1 1 d . . . .
Cl1 Cl 1.04581(15) 0.62728(7) 0.56262(9) 0.0281(2) Uani 1 1 d . . . .
Cl2 Cl 0.72190(15) 0.31113(7) 0.59785(10) 0.0273(2) Uani 1 1 d . . . .
Cl3 Cl 0.85603(16) 0.73313(8) 0.32413(10) 0.0312(3) Uani 1 1 d . . . .
Cl4 Cl 0.34570(15) 0.53736(9) 0.08849(10) 0.0351(3) Uani 1 1 d . . . .
O1 O 0.2094(5) 0.5847(3) 0.3290(3) 0.0331(8) Uani 1 1 d . . . .
O2 O 0.6197(5) 0.7037(3) 0.5336(3) 0.0331(8) Uani 1 1 d . . . .
O3 O 0.4238(5) 0.4715(3) 0.6197(3) 0.0386(9) Uani 1 1 d . . . .
N1 N 0.8047(5) 0.4749(2) 0.4740(3) 0.0180(7) Uani 1 1 d . . . .
N2 N 0.6497(5) 0.5645(2) 0.2702(3) 0.0185(7) Uani 1 1 d . . . .
N3 N 0.5263(5) 0.4039(3) 0.3357(3) 0.0226(7) Uani 1 1 d . . . .
C1 C 1.0546(6) 0.3897(3) 0.4377(4) 0.0236(9) Uani 1 1 d . . . .
H1A H 1.1325 0.4141 0.3908 0.035 Uiso 1 1 calc GR . . .
H1B H 1.0417 0.3242 0.4249 0.035 Uiso 1 1 calc GR . . .
H1C H 1.1003 0.4011 0.5183 0.035 Uiso 1 1 calc GR . . .
C2 C 0.8866(5) 0.4346(3) 0.4059(4) 0.0186(8) Uani 1 1 d . . . .
C3 C 0.7980(6) 0.4237(3) 0.2828(4) 0.0198(8) Uani 1 1 d . . . .
H3 H 0.8733 0.3896 0.2395 0.024 Uiso 1 1 calc R . . .
C4 C 0.7517(5) 0.5140(3) 0.2256(3) 0.0196(8) Uani 1 1 d . . . .
C5 C 0.8199(6) 0.5362(4) 0.1210(4) 0.0265(9) Uani 1 1 d . . . .
H5A H 0.7799 0.5964 0.0934 0.040 Uiso 1 1 calc GR . . .
H5B H 0.7807 0.4910 0.0620 0.040 Uiso 1 1 calc GR . . .
H5C H 0.9440 0.5360 0.1386 0.040 Uiso 1 1 calc GR . . .
C6 C 0.6225(7) 0.2773(4) 0.2312(5) 0.0321(11) Uani 1 1 d . . . .
H6A H 0.7232 0.2414 0.2621 0.048 Uiso 1 1 calc GR . . .
H6B H 0.6135 0.2835 0.1486 0.048 Uiso 1 1 calc GR . . .
H6C H 0.5212 0.2468 0.2478 0.048 Uiso 1 1 calc GR . . .
C7 C 0.6371(6) 0.3689(3) 0.2848(4) 0.0228(9) Uani 1 1 d . . . .
C8 C 0.8762(5) 0.4737(3) 0.5934(3) 0.0184(8) Uani 1 1 d . . . .
C9 C 0.8403(6) 0.4012(3) 0.6611(4) 0.0222(8) Uani 1 1 d . . . .
C10 C 0.9054(6) 0.3981(3) 0.7768(4) 0.0248(9) Uani 1 1 d . . . .
H10 H 0.8794 0.3486 0.8216 0.030 Uiso 1 1 calc R . . .
C11 C 1.0094(7) 0.4683(4) 0.8271(4) 0.0287(10) Uani 1 1 d . . . .
H11 H 1.0523 0.4673 0.9067 0.034 Uiso 1 1 calc R . . .
C12 C 1.0498(6) 0.5390(3) 0.7617(4) 0.0268(9) Uani 1 1 d . . . .
H12 H 1.1219 0.5863 0.7959 0.032 Uiso 1 1 calc R . . .
C13 C 0.9850(6) 0.5408(3) 0.6460(4) 0.0226(8) Uani 1 1 d . . . .
C14 C 0.5838(6) 0.6451(3) 0.2112(3) 0.0199(8) Uani 1 1 d . . . .
C15 C 0.6621(6) 0.7291(3) 0.2336(4) 0.0232(8) Uani 1 1 d . . . .
C16 C 0.5904(7) 0.8075(3) 0.1829(4) 0.0275(9) Uani 1 1 d . . . .
H16 H 0.6450 0.8642 0.2004 0.033 Uiso 1 1 calc R . . .
C17 C 0.4396(7) 0.8030(4) 0.1068(4) 0.0315(11) Uani 1 1 d . . . .
H17 H 0.3886 0.8572 0.0738 0.038 Uiso 1 1 calc R . . .
C18 C 0.3612(7) 0.7206(4) 0.0777(4) 0.0319(11) Uani 1 1 d . . . .
H18 H 0.2589 0.7177 0.0234 0.038 Uiso 1 1 calc R . . .
C19 C 0.4346(6) 0.6417(3) 0.1290(4) 0.0269(9) Uani 1 1 d . . . .
C21 C 0.3457(6) 0.5629(3) 0.3591(4) 0.0243(9) Uani 1 1 d . . . .
C22 C 0.6042(6) 0.6356(3) 0.4870(4) 0.0249(9) Uani 1 1 d . . . .
C23 C 0.4816(6) 0.4890(4) 0.5413(4) 0.0287(10) Uani 1 1 d . . . .
P1 P 0.12625(16) 0.27675(9) 0.10157(12) 0.0325(3) Uani 1 1 d D . . .
F1A F 0.0097(12) 0.3634(5) 0.0666(9) 0.0496(16) Uani 0.607(12) 1 d D P A 1
F2A F -0.0239(9) 0.2275(7) 0.1385(8) 0.057(2) Uani 0.607(12) 1 d D P A 1
F3A F 0.2487(10) 0.1914(5) 0.1192(8) 0.0496(16) Uani 0.607(12) 1 d D P A 1
F4A F 0.2771(12) 0.3336(8) 0.0596(10) 0.057(2) Uani 0.607(12) 1 d D P A 1
F5A F 0.0668(8) 0.2427(5) -0.0305(5) 0.0491(16) Uani 0.607(12) 1 d D P A 1
F6A F 0.1974(10) 0.3132(6) 0.2233(5) 0.0491(16) Uani 0.607(12) 1 d D P A 1
F1B F -0.0246(15) 0.3427(9) 0.0493(16) 0.053(3) Uani 0.393(12) 1 d D P A 2
F2B F -0.0075(19) 0.2490(9) 0.1889(14) 0.065(4) Uani 0.393(12) 1 d D P A 2
F3B F 0.2459(13) 0.2011(8) 0.1747(13) 0.053(3) Uani 0.393(12) 1 d D P A 2
F4B F 0.270(2) 0.3148(11) 0.0455(18) 0.065(4) Uani 0.393(12) 1 d D P A 2
F5B F 0.0419(16) 0.1937(8) 0.0292(11) 0.068(3) Uani 0.393(12) 1 d D P A 2
F6B F 0.182(2) 0.3490(10) 0.2041(11) 0.068(3) Uani 0.393(12) 1 d D P A 2

loop_
_atom_site_aniso_label
_atom_site_aniso_U_11
_atom_site_aniso_U_22
_atom_site_aniso_U_33
_atom_site_aniso_U_23
_atom_site_aniso_U_13
_atom_site_aniso_U_12
Mn1 0.0184(3) 0.0161(3) 0.0178(3) 0.0019(2) -0.0016(2) 0.0009(2)
Cl1 0.0359(6) 0.0195(5) 0.0254(5) 0.0030(4) -0.0036(4) -0.0073(4)
Cl2 0.0297(5) 0.0178(5) 0.0304(5) 0.0036(4) -0.0054(4) -0.0054(4)
Cl3 0.0359(6) 0.0245(5) 0.0283(5) 0.0024(4) -0.0071(4) -0.0105(4)
Cl4 0.0348(6) 0.0357(7) 0.0289(5) 0.0008(5) -0.0103(4) -0.0098(5)
O1 0.0262(18) 0.0340(19) 0.0370(18) 0.0058(15) 0.0004(14) 0.0074(15)
O2 0.041(2) 0.0230(18) 0.0332(18) -0.0073(14) 0.0001(15) 0.0050(15)
O3 0.037(2) 0.049(2) 0.0313(19) 0.0184(17) 0.0095(16) 0.0085(18)
N1 0.0213(17) 0.0141(16) 0.0165(16) -0.0002(12) -0.0024(13) -0.0012(13)
N2 0.0205(16) 0.0140(16) 0.0183(15) -0.0022(13) -0.0034(12) 0.0003(13)
N3 0.0212(17) 0.0183(17) 0.0244(17) 0.0029(14) -0.0062(14) -0.0008(14)
C1 0.022(2) 0.020(2) 0.027(2) 0.0005(17) -0.0001(16) 0.0041(16)
C2 0.0198(19) 0.0132(18) 0.0209(19) 0.0010(14) -0.0014(15) -0.0012(15)
C3 0.025(2) 0.0136(19) 0.0190(19) -0.0014(15) -0.0017(15) 0.0012(15)
C4 0.0214(18) 0.019(2) 0.0165(17) -0.0005(15) -0.0029(14) 0.0003(15)
C5 0.034(2) 0.024(2) 0.0224(18) 0.0004(18) 0.0062(17) 0.006(2)
C6 0.040(3) 0.018(2) 0.031(2) -0.0077(19) -0.011(2) 0.005(2)
C7 0.022(2) 0.017(2) 0.024(2) -0.0004(16) -0.0101(16) 0.0002(16)
C8 0.0196(19) 0.0165(19) 0.0169(18) -0.0025(14) -0.0023(14) 0.0007(15)
C9 0.023(2) 0.016(2) 0.025(2) 0.0001(16) -0.0001(16) 0.0013(16)
C10 0.028(2) 0.021(2) 0.024(2) 0.0035(17) 0.0010(17) 0.0010(17)
C11 0.037(3) 0.028(2) 0.0180(19) 0.0009(17) -0.0032(18) 0.004(2)
C12 0.031(2) 0.024(2) 0.0217(19) -0.0050(18) -0.0073(16) -0.0057(18)
C13 0.027(2) 0.017(2) 0.0221(18) -0.0006(16) -0.0001(15) 0.0005(17)
C14 0.024(2) 0.0161(19) 0.0184(17) -0.0020(15) 0.0008(15) 0.0005(15)
C15 0.027(2) 0.020(2) 0.0213(18) 0.0001(16) 0.0016(16) 0.0008(17)
C16 0.039(3) 0.019(2) 0.027(2) 0.0034(17) 0.0100(19) -0.0006(19)
C17 0.037(3) 0.026(3) 0.032(2) 0.012(2) 0.0072(19) 0.015(2)
C18 0.028(2) 0.038(3) 0.027(2) 0.015(2) -0.0005(18) 0.009(2)
C19 0.029(2) 0.024(2) 0.025(2) 0.0065(18) -0.0019(17) 0.0024(18)
C21 0.026(2) 0.022(2) 0.0239(19) 0.0014(17) 0.0020(17) -0.0001(17)
C22 0.025(2) 0.029(2) 0.0202(18) 0.0034(18) 0.0020(15) 0.0057(18)
C23 0.025(2) 0.029(2) 0.029(2) 0.0090(19) -0.0014(18) 0.0046(19)
P1 0.0252(6) 0.0281(6) 0.0406(7) -0.0018(5) -0.0032(5) 0.0019(5)
F1A 0.057(3) 0.044(3) 0.046(3) 0.005(2) 0.003(2) 0.024(2)
F2A 0.046(3) 0.067(5) 0.058(3) 0.013(3) 0.006(2) -0.022(3)
F3A 0.057(3) 0.044(3) 0.046(3) 0.005(2) 0.003(2) 0.024(2)
F4A 0.046(3) 0.067(5) 0.058(3) 0.013(3) 0.006(2) -0.022(3)
F5A 0.041(2) 0.063(4) 0.038(2) -0.016(2) -0.0069(17) 0.009(2)
F6A 0.041(2) 0.063(4) 0.038(2) -0.016(2) -0.0069(17) 0.009(2)
F1B 0.039(4) 0.054(5) 0.064(6) 0.013(5) 0.003(4) 0.014(4)
F2B 0.076(8) 0.058(6) 0.079(7) 0.000(5) 0.060(6) 0.010(5)
F3B 0.039(4) 0.054(5) 0.064(6) 0.013(5) 0.003(4) 0.014(4)
F4B 0.076(8) 0.058(6) 0.079(7) 0.000(5) 0.060(6) 0.010(5)
F5B 0.080(6) 0.062(6) 0.055(6) -0.030(5) -0.006(5) 0.006(5)
F6B 0.080(6) 0.062(6) 0.055(6) -0.030(5) -0.006(5) 0.006(5)

loop_
_atom_type_symbol
_atom_type_description
_atom_type_scat_dispersion_real
_atom_type_scat_dispersion_imag
_atom_type_scat_source
C C 0.0150 0.0070 'International Tables Vol C Tables 4.2.6.8 and 6.1.1.4'
H H 0.0000 0.0000 'International Tables Vol C Tables 4.2.6.8 and 6.1.1.4'
Cl Cl 0.3290 0.5400 'International Tables Vol C Tables 4.2.6.8 and 6.1.1.4'
F F 0.0583 0.0400 'International Tables Vol C Tables 4.2.6.8 and 6.1.1.4'
Mn Mn -0.0150 2.2630 'International Tables Vol C Tables 4.2.6.8 and 6.1.1.4'
N N 0.0250 0.0140 'International Tables Vol C Tables 4.2.6.8 and 6.1.1.4'
O O 0.0410 0.0250 'International Tables Vol C Tables 4.2.6.8 and 6.1.1.4'
P P 0.2543 0.3332 'International Tables Vol C Tables 4.2.6.8 and 6.1.1.4'

loop_
_geom_angle_atom_site_label_1
_geom_angle_atom_site_label_2
_geom_angle_atom_site_label_3
_geom_angle
N2 Mn1 N1 86.70(14)
N3 Mn1 N1 83.00(15)
N3 Mn1 N2 83.63(15)
C21 Mn1 N1 175.49(19)
C21 Mn1 N2 93.14(17)
C21 Mn1 N3 92.50(19)
C22 Mn1 N1 94.90(18)
C22 Mn1 N2 95.17(17)
C22 Mn1 N3 177.62(19)
C22 Mn1 C21 89.6(2)
C23 Mn1 N1 93.66(18)
C23 Mn1 N2 177.8(2)
C23 Mn1 N3 94.3(2)
C23 Mn1 C21 86.3(2)
C23 Mn1 C22 86.9(2)
C2 N1 Mn1 120.8(3)
C2 N1 C8 117.7(4)
C8 N1 Mn1 121.1(3)
C4 N2 Mn1 121.8(3)
C4 N2 C14 118.8(4)
C14 N2 Mn1 119.2(3)
C7 N3 Mn1 122.0(3)
H1A C1 H1B 109.5
H1A C1 H1C 109.5
H1B C1 H1C 109.5
C2 C1 H1A 109.5
C2 C1 H1B 109.5
C2 C1 H1C 109.5
N1 C2 C1 126.2(4)
N1 C2 C3 117.3(4)
C1 C2 C3 116.3(4)
C2 C3 H3 109.4
C2 C3 C7 106.8(3)
C4 C3 C2 112.2(3)
C4 C3 H3 109.4
C4 C3 C7 109.6(4)
C7 C3 H3 109.4
N2 C4 C3 116.4(4)
N2 C4 C5 125.2(4)
C5 C4 C3 118.4(4)
C4 C5 H5A 109.5
C4 C5 H5B 109.5
C4 C5 H5C 109.5
H5A C5 H5B 109.5
H5A C5 H5C 109.5
H5B C5 H5C 109.5
H6A C6 H6B 109.5
H6A C6 H6C 109.5
H6B C6 H6C 109.5
C7 C6 H6A 109.5
C7 C6 H6B 109.5
C7 C6 H6C 109.5
N3 C7 C3 117.2(4)
N3 C7 C6 124.4(5)
C6 C7 C3 118.3(4)
C9 C8 N1 119.6(4)
C13 C8 N1 122.9(4)
C13 C8 C9 117.4(4)
C8 C9 Cl2 119.4(3)
C10 C9 Cl2 119.2(4)
C10 C9 C8 121.4(4)
C9 C10 H10 120.3
C9 C10 C11 119.4(4)
C11 C10 H10 120.3
C10 C11 H11 119.9
C12 C11 C10 120.2(4)
C12 C11 H11 119.9
C11 C12 H12 120.2
C11 C12 C13 119.7(4)
C13 C12 H12 120.2
C8 C13 Cl1 118.8(3)
C12 C13 Cl1 119.4(4)
C12 C13 C8 121.8(4)
C15 C14 N2 122.0(4)
C15 C14 C19 117.6(4)
C19 C14 N2 120.3(4)
C14 C15 Cl3 118.3(3)
C16 C15 Cl3 120.0(4)
C16 C15 C14 121.6(4)
C15 C16 H16 120.2
C17 C16 C15 119.6(5)
C17 C16 H16 120.2
C16 C17 H17 119.6
C16 C17 C18 120.9(4)
C18 C17 H17 119.6
C17 C18 H18 120.4
C17 C18 C19 119.1(5)
C19 C18 H18 120.4
C14 C19 Cl4 119.0(4)
C18 C19 Cl4 120.0(4)
C18 C19 C14 121.0(5)
O1 C21 Mn1 176.7(4)
O2 C22 Mn1 175.4(4)
O3 C23 Mn1 174.8(5)
F1A P1 F4A 86.5(6)
F1A P1 F5A 86.5(4)
F2A P1 F1A 90.1(5)
F2A P1 F3A 94.9(5)
F2A P1 F4A 176.6(5)
F2A P1 F5A 91.4(4)
F2A P1 F6A 94.0(5)
F3A P1 F1A 172.0(6)
F3A P1 F4A 88.4(6)
F3A P1 F5A 87.1(4)
F4A P1 F5A 88.0(5)
F6A P1 F1A 93.8(5)
F6A P1 F3A 92.1(4)
F6A P1 F4A 86.7(5)
F6A P1 F5A 174.6(5)
F1B P1 F2B 82.3(8)
F1B P1 F3B 165.4(8)
F1B P1 F6B 88.7(8)
F3B P1 F2B 83.1(7)
F3B P1 F6B 89.6(8)
F4B P1 F1B 100.5(10)
F4B P1 F2B 166.7(10)
F4B P1 F3B 94.0(9)
F4B P1 F5B 109.0(9)
F4B P1 F6B 88.0(9)
F5B P1 F1B 92.3(7)
F5B P1 F2B 83.8(8)
F5B P1 F3B 85.0(7)
F5B P1 F6B 162.5(9)
F6B P1 F2B 79.0(9)

loop_
_geom_bond_atom_site_label_1
_geom_bond_atom_site_label_2
_geom_bond_distance
Mn1 N1 2.086(4)
Mn1 N2 2.064(4)
Mn1 N3 2.040(4)
Mn1 C21 1.829(5)
Mn1 C22 1.825(5)
Mn1 C23 1.824(5)
Cl1 C13 1.742(5)
Cl2 C9 1.726(5)
Cl3 C15 1.727(5)
Cl4 C19 1.728(5)
O1 C21 1.133(6)
O2 C22 1.144(6)
O3 C23 1.146(7)
N1 C2 1.281(6)
N1 C8 1.436(5)
N2 C4 1.291(6)
N2 C14 1.434(6)
N3 C7 1.274(7)
C1 H1A 0.9800
C1 H1B 0.9800
C1 H1C 0.9800
C1 C2 1.489(6)
C2 C3 1.520(6)
C3 H3 1.0000
C3 C4 1.512(6)
C3 C7 1.527(6)
C4 C5 1.489(6)
C5 H5A 0.9800
C5 H5B 0.9800
C5 H5C 0.9800
C6 H6A 0.9800
C6 H6B 0.9800
C6 H6C 0.9800
C6 C7 1.491(6)
C8 C9 1.401(6)
C8 C13 1.392(6)
C9 C10 1.386(7)
C10 H10 0.9500
C10 C11 1.396(7)
C11 H11 0.9500
C11 C12 1.376(7)
C12 H12 0.9500
C12 C13 1.385(6)
C14 C15 1.393(6)
C14 C19 1.404(6)
C15 C16 1.383(7)
C16 H16 0.9500
C16 C17 1.377(8)
C17 H17 0.9500
C17 C18 1.385(9)
C18 H18 0.9500
C18 C19 1.395(7)
P1 F1A 1.595(6)
P1 F2A 1.539(6)
P1 F3A 1.588(6)
P1 F4A 1.625(6)
P1 F5A 1.640(5)
P1 F6A 1.558(6)
P1 F1B 1.590(8)
P1 F2B 1.677(7)
P1 F3B 1.621(7)
P1 F4B 1.538(8)
P1 F5B 1.579(8)
P1 F6B 1.624(8)

loop_
_geom_torsion_atom_site_label_1
_geom_torsion_atom_site_label_2
_geom_torsion_atom_site_label_3
_geom_torsion_atom_site_label_4
_geom_torsion
Mn1 N1 C2 C1 -175.8(3)
Mn1 N1 C2 C3 -1.7(5)
Mn1 N1 C8 C9 85.3(4)
Mn1 N1 C8 C13 -96.4(4)
Mn1 N2 C4 C3 2.5(5)
Mn1 N2 C4 C5 179.8(3)
Mn1 N2 C14 C15 92.5(4)
Mn1 N2 C14 C19 -86.5(4)
Mn1 N3 C7 C3 -1.7(6)
Mn1 N3 C7 C6 176.0(3)
Cl2 C9 C10 C11 176.3(4)
Cl3 C15 C16 C17 177.0(4)
N1 C2 C3 C4 60.3(5)
N1 C2 C3 C7 -59.7(5)
N1 C8 C9 Cl2 4.1(6)
N1 C8 C9 C10 -179.3(4)
N1 C8 C13 Cl1 -3.3(6)
N1 C8 C13 C12 178.8(4)
N2 C14 C15 Cl3 7.0(6)
N2 C14 C15 C16 -174.8(4)
N2 C14 C19 Cl4 -7.4(6)
N2 C14 C19 C18 174.7(4)
C1 C2 C3 C4 -125.1(4)
C1 C2 C3 C7 114.9(4)
C2 N1 C8 C9 -87.3(5)
C2 N1 C8 C13 90.9(5)
C2 C3 C4 N2 -60.7(5)
C2 C3 C4 C5 121.8(4)
C2 C3 C7 N3 62.7(5)
C2 C3 C7 C6 -115.2(4)
C4 N2 C14 C15 -93.1(5)
C4 N2 C14 C19 87.9(5)
C4 C3 C7 N3 -59.1(5)
C4 C3 C7 C6 123.0(4)
C7 C3 C4 N2 57.8(5)
C7 C3 C4 C5 -119.7(4)
C8 N1 C2 C1 -3.1(7)
C8 N1 C2 C3 170.9(4)
C8 C9 C10 C11 -0.3(7)
C9 C8 C13 Cl1 175.0(3)
C9 C8 C13 C12 -3.0(6)
C9 C10 C11 C12 -1.4(7)
C10 C11 C12 C13 0.9(8)
C11 C12 C13 Cl1 -176.6(4)
C11 C12 C13 C8 1.4(7)
C13 C8 C9 Cl2 -174.2(3)
C13 C8 C9 C10 2.4(6)
C14 N2 C4 C3 -171.8(4)
C14 N2 C4 C5 5.5(6)
C14 C15 C16 C17 -1.1(7)
C15 C14 C19 Cl4 173.5(3)
C15 C14 C19 C18 -4.4(7)
C15 C16 C17 C18 -2.0(7)
C16 C17 C18 C19 1.9(8)
C17 C18 C19 Cl4 -176.5(4)
C17 C18 C19 C14 1.4(7)
C19 C14 C15 Cl3 -173.9(3)
C19 C14 C15 C16 4.2(6)

loop_
_twin_individual_id
_twin_individual_mass_fraction_refined
1 0.796(10)
2 0.204(10)
